data_4024951
loop_
_publ_author_name
'Suzanne R. Golisz'
'Nilay Hazari'
'Jay A. Labinger'
'John E. Bercaw'

_publ_contact_author
;
 Dr J. Bercaw or Dr J. Labinger           
 Arnold and Mabel Beckman Laboratories of Chemical Synthesis, 
 California Institute of Technology, 
 Pasadena, California 91125
;
_publ_contact_author_email 'bercaw@caltech.edu or jal@caltech.edu'
_publ_contact_author_fax '+1 1865 285141'
_publ_contact_author_phone '+1 626 395 6576'
_publ_section_title
;
Activation of the C-N Bond in Nitromethane by Palladium \a-Diimine
Complexes
;
_journal_name_full 'Journal of Organic Chemistry'
_journal_page_first 8441
_journal_page_last 8443
_journal_paper_doi 10.1021/jo901635g
_journal_volume 74
_journal_year 2009
_chemical_formula_moiety 'C16 H28 N4 O4 Pd, 0.5(C3 H6 O)'
_chemical_formula_sum 'C17.5 H31 N4 O4.5 Pd'
_chemical_formula_weight 475.86
_chemical_name_systematic
;
 ?
;
_space_group_IT_number 60
_symmetry_cell_setting orthorhombic
_symmetry_space_group_name_Hall '-P 2n 2ab'
_symmetry_space_group_name_H-M 'P b c n'
_atom_sites_solution_hydrogens geom
_atom_sites_solution_primary direct
_atom_sites_solution_secondary difmap
_audit_creation_method SHELXL-97
_cell_angle_alpha 90.00
_cell_angle_beta 90.00
_cell_angle_gamma 90.00
_cell_formula_units_Z 8
_cell_length_a 12.1919(5)
_cell_length_b 13.4354(6)
_cell_length_c 25.0193(11)
_cell_measurement_reflns_used 9739
_cell_measurement_temperature 100(2)
_cell_measurement_theta_max 34.60
_cell_measurement_theta_min 2.33
_cell_volume 4098.2(3)
_computing_cell_refinement 'Bruker SAINT-Plus v7.34A'
_computing_data_collection 'Bruker APEX2 v2.1-0'
_computing_data_reduction 'Bruker SAINT-Plus v7.34A'
_computing_molecular_graphics 'Bruker XP v5.1'
_computing_publication_material 'Bruker XCIF 2008'
_computing_structure_refinement 'SHELXL-97 (Sheldrick, 2008)'
_computing_structure_solution 'SHELXS-97 (Sheldrick, 2008)'
_diffrn_ambient_temperature 100(2)
_diffrn_measured_fraction_theta_full 0.924
_diffrn_measured_fraction_theta_max 0.924
_diffrn_measurement_device_type 'Bruker KAPPA APEX II'
_diffrn_measurement_method '\w scans; 15 settings'
_diffrn_radiation_monochromator graphite
_diffrn_radiation_source 'fine-focus sealed tube'
_diffrn_radiation_type MoK\a
_diffrn_radiation_wavelength 0.71073
_diffrn_reflns_av_R_equivalents 0.0934
_diffrn_reflns_av_sigmaI/netI 0.0360
_diffrn_reflns_limit_h_max 18
_diffrn_reflns_limit_h_min -18
_diffrn_reflns_limit_k_max 21
_diffrn_reflns_limit_k_min -21
_diffrn_reflns_limit_l_max 38
_diffrn_reflns_limit_l_min -36
_diffrn_reflns_number 99109
_diffrn_reflns_theta_full 35.27
_diffrn_reflns_theta_max 35.27
_diffrn_reflns_theta_min 1.63
_exptl_absorpt_coefficient_mu 0.938
_exptl_absorpt_correction_T_max 0.8799
_exptl_absorpt_correction_T_min 0.7925
_exptl_absorpt_correction_type none
_exptl_crystal_colour Colorless
_exptl_crystal_density_diffrn 1.542
_exptl_crystal_density_meas 0
_exptl_crystal_density_method 'not measured'
_exptl_crystal_description Fragment
_exptl_crystal_F_000 1968
_exptl_crystal_size_max 0.26
_exptl_crystal_size_mid 0.19
_exptl_crystal_size_min 0.14
_refine_diff_density_max 1.144
_refine_diff_density_min -0.993
_refine_diff_density_rms 0.111
_refine_ls_extinction_method none
_refine_ls_goodness_of_fit_ref 2.106
_refine_ls_hydrogen_treatment Riding
_refine_ls_matrix_type 'Full matrix'
_refine_ls_number_parameters 266
_refine_ls_number_reflns 8513
_refine_ls_number_restraints 0
_refine_ls_restrained_S_all 2.106
_refine_ls_R_factor_all 0.0491
_refine_ls_R_factor_gt 0.0321
_refine_ls_shift/su_max 0.004
_refine_ls_shift/su_mean 0.000
_refine_ls_structure_factor_coef Fsqd
_refine_ls_weighting_details w=1/s^2^(Fo^2^)
_refine_ls_weighting_scheme sigma
_refine_ls_wR_factor_gt 0.0686
_refine_ls_wR_factor_ref 0.0700
_reflns_number_gt 6502
_reflns_number_total 8513
_reflns_threshold_expression >2sigma(I)
_cod_data_source_file jo901635g_si_002_2.cif
_cod_data_source_block COMPOUND_1b
_cod_depositor_comments
;
The following automatic conversions were performed:
'_symmetry_cell_setting' value 'Orthorhombic' changed to 'orthorhombic'
according to '/home/saulius/struct/CIF-dictionaries/cif_core.dic'
dictionary named 'cif_core.dic' version 2.4.1 from
2010-06-29.

'_refine_ls_weighting_scheme' value 'Sigma' changed to
'sigma' according to '/home/saulius/struct/CIF-dictionaries/cif_core.dic'
dictionary named 'cif_core.dic' version 2.4.1 from 2010-06-29.

Automatic conversion script
Id: cif_fix_enum 1527 2010-12-29 10:47:43Z saulius 

The following automatic conversions were performed:

'_atom_sites_solution_primary' value 'Direct methods' was changed to
'direct'.

'_atom_sites_solution_secondary' value 'Difference Fourier map' was
changed to 'difmap'.

'_atom_sites_solution_hydrogens' value 'Geometric positions' was
changed to 'geom'.

Automatic conversion script
Id: cif_fix_values 6452 2018-10-05 10:23:21Z andrius 
;
_cod_original_sg_symbol_H-M Pbcn
_cod_original_formula_sum 'C17.50 H31 N4 O4.50 Pd'
_cod_database_code 4024951

loop_
_symmetry_equiv_pos_as_xyz
'x, y, z'
'-x+1/2, -y+1/2, z+1/2'
'-x, y, -z+1/2'
'x+1/2, -y+1/2, -z'
'-x, -y, -z'
'x-1/2, y-1/2, -z-1/2'
'x, -y, z-1/2'
'-x-1/2, y-1/2, z'

loop_
_atom_site_label
_atom_site_type_symbol
_atom_site_fract_x
_atom_site_fract_y
_atom_site_fract_z
_atom_site_U_iso_or_equiv
_atom_site_adp_type
_atom_site_occupancy
_atom_site_symmetry_multiplicity
_atom_site_calc_flag
_atom_site_refinement_flags
_atom_site_disorder_assembly
_atom_site_disorder_group
Pd1 Pd 0.057632(8) 0.168401(8) 0.536501(4) 0.01730(4) Uani 1 1 d . . .
O1 O -0.04849(12) 0.30142(13) 0.60767(6) 0.0656(5) Uani 1 1 d . . .
O2 O -0.09809(12) 0.15028(13) 0.61986(6) 0.0611(5) Uani 1 1 d . . .
O3 O -0.08721(10) 0.29419(10) 0.47884(5) 0.0379(3) Uani 1 1 d . . .
O4 O -0.14734(9) 0.14532(10) 0.48496(5) 0.0408(3) Uani 1 1 d . . .
N1 N 0.19029(9) 0.11542(9) 0.57864(5) 0.0231(3) Uani 1 1 d . . .
N2 N 0.15597(9) 0.11844(9) 0.47592(5) 0.0214(3) Uani 1 1 d . . .
N3 N -0.04073(11) 0.21210(14) 0.59671(6) 0.0378(4) Uani 1 1 d . . .
N4 N -0.07548(9) 0.20781(11) 0.49378(5) 0.0245(3) Uani 1 1 d . . .
C1 C 0.25116(11) 0.05703(11) 0.55084(7) 0.0281(4) Uani 1 1 d . . .
C2 C 0.23344(11) 0.06128(10) 0.49168(7) 0.0257(3) Uani 1 1 d . . .
C3 C 0.34218(13) -0.00669(14) 0.57193(9) 0.0453(5) Uani 1 1 d . . .
H3A H 0.4129 0.0224 0.5618 0.068 Uiso 1 1 calc R . .
H3B H 0.3361 -0.0738 0.5568 0.068 Uiso 1 1 calc R . .
H3C H 0.3371 -0.0104 0.6110 0.068 Uiso 1 1 calc R . .
C4 C 0.31229(13) 0.00907(13) 0.45496(8) 0.0389(4) Uani 1 1 d . . .
H4A H 0.2725 -0.0168 0.4239 0.058 Uiso 1 1 calc R . .
H4B H 0.3472 -0.0462 0.4740 0.058 Uiso 1 1 calc R . .
H4C H 0.3686 0.0561 0.4430 0.058 Uiso 1 1 calc R . .
C5 C 0.21655(12) 0.13772(14) 0.63544(6) 0.0316(4) Uani 1 1 d . . .
H5 H 0.2930 0.1142 0.6424 0.038 Uiso 1 1 calc R . .
C6 C 0.21473(13) 0.24980(13) 0.64355(6) 0.0339(4) Uani 1 1 d . . .
H6A H 0.1425 0.2763 0.6323 0.041 Uiso 1 1 calc R . .
H6B H 0.2717 0.2809 0.6208 0.041 Uiso 1 1 calc R . .
C7 C 0.23540(15) 0.2769(2) 0.70170(8) 0.0633(7) Uani 1 1 d . . .
H7A H 0.2292 0.3499 0.7064 0.076 Uiso 1 1 calc R . .
H7B H 0.3104 0.2565 0.7121 0.076 Uiso 1 1 calc R . .
C8 C 0.15143(17) 0.2242(3) 0.73694(8) 0.0987(13) Uani 1 1 d . . .
H8A H 0.1638 0.2428 0.7748 0.118 Uiso 1 1 calc R . .
H8B H 0.0767 0.2460 0.7268 0.118 Uiso 1 1 calc R . .
C9 C 0.15993(17) 0.1136(3) 0.73114(10) 0.1013(14) Uani 1 1 d . . .
H9A H 0.1051 0.0812 0.7546 0.122 Uiso 1 1 calc R . .
H9B H 0.2337 0.0915 0.7427 0.122 Uiso 1 1 calc R . .
C10 C 0.14036(14) 0.08111(17) 0.67274(8) 0.0554(6) Uani 1 1 d . . .
H10A H 0.1538 0.0087 0.6692 0.066 Uiso 1 1 calc R . .
H10B H 0.0632 0.0943 0.6627 0.066 Uiso 1 1 calc R . .
C11 C 0.14868(13) 0.14759(11) 0.41892(6) 0.0266(3) Uani 1 1 d . . .
H11 H 0.2164 0.1228 0.4007 0.032 Uiso 1 1 calc R . .
C12 C 0.14973(11) 0.26046(11) 0.41564(6) 0.0231(3) Uani 1 1 d . . .
H12A H 0.2169 0.2865 0.4330 0.028 Uiso 1 1 calc R . .
H12B H 0.0854 0.2877 0.4349 0.028 Uiso 1 1 calc R . .
C13 C 0.14649(13) 0.29392(14) 0.35742(6) 0.0334(4) Uani 1 1 d . . .
H13A H 0.1428 0.3675 0.3559 0.040 Uiso 1 1 calc R . .
H13B H 0.2148 0.2727 0.3393 0.040 Uiso 1 1 calc R . .
C14 C 0.04855(14) 0.25037(17) 0.32830(7) 0.0437(5) Uani 1 1 d . . .
H14A H -0.0200 0.2763 0.3443 0.052 Uiso 1 1 calc R . .
H14B H 0.0505 0.2710 0.2903 0.052 Uiso 1 1 calc R . .
C15 C 0.04934(18) 0.13855(19) 0.33169(8) 0.0557(6) Uani 1 1 d . . .
H15A H 0.1149 0.1125 0.3130 0.067 Uiso 1 1 calc R . .
H15B H -0.0165 0.1118 0.3135 0.067 Uiso 1 1 calc R . .
C16 C 0.05059(16) 0.10287(16) 0.38987(7) 0.0454(5) Uani 1 1 d . . .
H16A H -0.0181 0.1233 0.4079 0.054 Uiso 1 1 calc R . .
H16B H 0.0551 0.0293 0.3909 0.054 Uiso 1 1 calc R . .
O30 O 1.0810(4) 0.5273(3) 0.71323(18) 0.0980(15) Uani 0.50 1 d P A -2
C31 C 1.0029(5) 0.4872(4) 0.73226(17) 0.0378(12) Uani 0.50 1 d P A -2
C32 C 0.9951(6) 0.4719(4) 0.79085(18) 0.0463(13) Uani 0.50 1 d P A -2
H32A H 1.0679 0.4793 0.8069 0.069 Uiso 0.50 1 calc PR A -2
H32B H 0.9671 0.4048 0.7981 0.069 Uiso 0.50 1 calc PR A -2
H32C H 0.9451 0.5213 0.8062 0.069 Uiso 0.50 1 calc PR A -2
C33 C 0.9111(5) 0.4508(3) 0.69934(17) 0.0672(16) Uani 0.50 1 d P A -2
H33A H 0.8419 0.4764 0.7136 0.101 Uiso 0.50 1 calc PR A -2
H33B H 0.9100 0.3778 0.7000 0.101 Uiso 0.50 1 calc PR A -2
H33C H 0.9205 0.4738 0.6625 0.101 Uiso 0.50 1 calc PR A -2

loop_
_atom_site_aniso_label
_atom_site_aniso_U_11
_atom_site_aniso_U_22
_atom_site_aniso_U_33
_atom_site_aniso_U_23
_atom_site_aniso_U_13
_atom_site_aniso_U_12
Pd1 0.01568(5) 0.01747(6) 0.01876(6) -0.00165(4) -0.00087(4) 0.00389(4)
O1 0.0801(12) 0.0685(11) 0.0483(9) -0.0317(8) -0.0200(7) 0.0496(8)
O2 0.0462(8) 0.0993(13) 0.0378(8) 0.0268(8) 0.0195(6) 0.0399(8)
O3 0.0334(6) 0.0395(7) 0.0408(7) 0.0090(6) 0.0017(5) 0.0182(6)
O4 0.0256(6) 0.0598(9) 0.0369(7) 0.0011(6) -0.0056(5) -0.0118(5)
N1 0.0189(6) 0.0192(6) 0.0312(7) 0.0068(5) -0.0044(5) -0.0001(5)
N2 0.0211(6) 0.0152(6) 0.0279(7) -0.0012(5) 0.0060(5) 0.0011(5)
N3 0.0354(8) 0.0584(11) 0.0198(7) -0.0028(7) -0.0040(6) 0.0288(7)
N4 0.0203(6) 0.0346(8) 0.0186(6) 0.0009(6) 0.0019(4) 0.0057(5)
C1 0.0175(7) 0.0161(7) 0.0506(10) 0.0113(7) 0.0008(6) -0.0003(6)
C2 0.0199(7) 0.0136(7) 0.0435(10) -0.0014(6) 0.0064(6) -0.0013(5)
C3 0.0275(8) 0.0357(10) 0.0727(14) 0.0236(10) 0.0005(8) 0.0122(8)
C4 0.0291(8) 0.0217(8) 0.0658(12) -0.0069(8) 0.0146(8) 0.0061(7)
C5 0.0195(7) 0.0465(10) 0.0288(9) 0.0179(7) -0.0065(6) -0.0069(7)
C6 0.0264(8) 0.0502(11) 0.0251(8) -0.0058(7) 0.0053(6) -0.0157(7)
C7 0.0258(9) 0.129(2) 0.0352(11) -0.0297(12) 0.0054(7) -0.0242(11)
C8 0.0323(12) 0.247(4) 0.0170(10) 0.0074(17) -0.0002(8) -0.0203(18)
C9 0.0242(10) 0.232(4) 0.0476(15) 0.084(2) -0.0055(9) -0.0146(17)
C10 0.0261(9) 0.0807(16) 0.0593(13) 0.0523(12) -0.0099(8) -0.0133(9)
C11 0.0342(9) 0.0207(8) 0.0249(8) -0.0041(6) 0.0105(6) -0.0017(6)
C12 0.0210(7) 0.0237(8) 0.0247(8) 0.0000(6) -0.0024(5) -0.0036(6)
C13 0.0323(9) 0.0409(10) 0.0270(9) 0.0057(7) -0.0032(6) -0.0070(7)
C14 0.0416(10) 0.0673(15) 0.0223(9) 0.0037(9) -0.0053(7) -0.0151(9)
C15 0.0719(15) 0.0711(16) 0.0241(10) -0.0149(10) 0.0019(9) -0.0344(11)
C16 0.0635(13) 0.0442(12) 0.0284(9) -0.0138(8) 0.0062(8) -0.0302(9)
O30 0.119(3) 0.071(3) 0.104(3) 0.014(2) 0.070(3) -0.026(2)
C31 0.062(3) 0.0172(19) 0.034(3) -0.0008(16) 0.016(4) 0.0003(19)
C32 0.073(4) 0.036(3) 0.029(3) 0.002(2) -0.015(3) -0.006(3)
C33 0.138(5) 0.036(3) 0.028(2) -0.0052(18) -0.011(3) 0.023(3)

loop_
_atom_type_symbol
_atom_type_description
_atom_type_scat_dispersion_real
_atom_type_scat_dispersion_imag
_atom_type_scat_source
C C 0.0033 0.0016 'International Tables Vol C Tables 4.2.6.8 and 6.1.1.4'
H H 0.0000 0.0000 'International Tables Vol C Tables 4.2.6.8 and 6.1.1.4'
N N 0.0061 0.0033 'International Tables Vol C Tables 4.2.6.8 and 6.1.1.4'
O O 0.0106 0.0060 'International Tables Vol C Tables 4.2.6.8 and 6.1.1.4'
Pd Pd -0.9988 1.0072 'International Tables Vol C Tables 4.2.6.8 and 6.1.1.4'

loop_
_geom_angle_atom_site_label_1
_geom_angle_atom_site_label_2
_geom_angle_atom_site_label_3
_geom_angle
_geom_angle_site_symmetry_1
_geom_angle_site_symmetry_3
_geom_angle_publ_flag
N3 Pd1 N4 80.82(5) . . yes
N3 Pd1 N2 177.80(6) . . yes
N4 Pd1 N2 99.51(5) . . yes
N3 Pd1 N1 100.70(5) . . yes
N4 Pd1 N1 174.99(5) . . yes
N2 Pd1 N1 78.78(5) . . yes
C1 N1 C5 121.07(13) . . ?
C1 N1 Pd1 112.83(11) . . ?
C5 N1 Pd1 126.09(10) . . ?
C2 N2 C11 119.97(13) . . ?
C2 N2 Pd1 113.64(11) . . ?
C11 N2 Pd1 126.25(9) . . ?
O2 N3 O1 120.53(16) . . ?
O2 N3 Pd1 119.60(14) . . ?
O1 N3 Pd1 119.69(14) . . ?
O3 N4 O4 120.41(13) . . ?
O3 N4 Pd1 120.27(11) . . ?
O4 N4 Pd1 119.24(11) . . ?
N1 C1 C2 115.38(13) . . ?
N1 C1 C3 125.91(17) . . ?
C2 C1 C3 118.50(15) . . ?
N2 C2 C1 115.74(13) . . ?
N2 C2 C4 124.30(16) . . ?
C1 C2 C4 119.61(14) . . ?
N1 C5 C6 108.91(12) . . ?
N1 C5 C10 110.74(14) . . ?
C6 C5 C10 113.88(16) . . ?
C5 C6 C7 111.27(17) . . ?
C6 C7 C8 109.30(16) . . ?
C9 C8 C7 111.0(2) . . ?
C8 C9 C10 111.19(19) . . ?
C5 C10 C9 110.20(17) . . ?
N2 C11 C12 108.39(12) . . ?
N2 C11 C16 113.71(13) . . ?
C12 C11 C16 112.00(14) . . ?
C11 C12 C13 110.23(13) . . ?
C14 C13 C12 111.45(13) . . ?
C15 C14 C13 110.68(16) . . ?
C14 C15 C16 111.47(16) . . ?
C11 C16 C15 109.73(14) . . ?
O30 C31 C33 122.2(5) . . ?
O30 C31 C32 120.5(5) . . ?
C33 C31 C32 117.3(4) . . ?

loop_
_geom_bond_atom_site_label_1
_geom_bond_atom_site_label_2
_geom_bond_distance
_geom_bond_site_symmetry_2
_geom_bond_publ_flag
Pd1 N3 2.0129(14) . yes
Pd1 N4 2.0140(12) . yes
Pd1 N2 2.0458(11) . yes
Pd1 N1 2.0576(12) . yes
O1 N3 1.235(2) . ?
O2 N3 1.231(2) . ?
O3 N4 1.2277(17) . ?
O4 N4 1.2334(16) . ?
N1 C1 1.284(2) . ?
N1 C5 1.487(2) . ?
N2 C2 1.2796(18) . ?
N2 C11 1.481(2) . ?
C1 C2 1.497(2) . ?
C1 C3 1.498(2) . ?
C2 C4 1.504(2) . ?
C5 C6 1.520(2) . ?
C5 C10 1.521(2) . ?
C6 C7 1.521(2) . ?
C7 C8 1.526(3) . ?
C8 C9 1.497(5) . ?
C9 C10 1.543(4) . ?
C11 C12 1.519(2) . ?
C11 C16 1.523(2) . ?
C12 C13 1.525(2) . ?
C13 C14 1.516(2) . ?
C14 C15 1.505(3) . ?
C15 C16 1.533(3) . ?
O30 C31 1.194(6) . ?
C31 C33 1.472(7) . ?
C31 C32 1.483(7) . ?
